data_7026926
loop_
_publ_author_name
'Bazzicalupi, Carla'
'Bencini, Andrea'
'Ciattini, Samuele'
'Denat, Franck'
'D\'esog\`ere, Pauline'
'Goze, Christine'
'Matera, Irene'
'Valtancoli, Barbara'

_publ_section_title
;
 Proton and metal binding by cyclen-based highly rigid cryptands.
;
_journal_issue 48
_journal_name_full 'Dalton transactions (Cambridge, England : 2003)'
_journal_page_first 11643
_journal_page_last 11653
_journal_paper_doi 10.1039/c0dt00948b
_journal_volume 39
_journal_year 2010
_chemical_formula_sum 'C22 H32 Cl2 N4 O9'
_chemical_formula_weight 567.42
_chemical_name_systematic
;
?
;
_space_group_IT_number 14
_symmetry_cell_setting monoclinic
_symmetry_space_group_name_Hall '-P 2yn'
_symmetry_space_group_name_H-M 'P 1 21/n 1'
_atom_sites_solution_hydrogens geom
_atom_sites_solution_primary direct
_atom_sites_solution_secondary difmap
_audit_creation_method SHELXL-97
_cell_angle_alpha 90.00
_cell_angle_beta 95.713(7)
_cell_angle_gamma 90.00
_cell_formula_units_Z 4
_cell_length_a 12.2267(9)
_cell_length_b 13.5562(9)
_cell_length_c 15.5440(10)
_cell_measurement_reflns_used 2591
_cell_measurement_temperature 298
_cell_measurement_theta_max 27.5421
_cell_measurement_theta_min 3.6698
_cell_volume 2563.6(3)
_computing_cell_refinement
;
CrysAlis RED, Oxford Diffraction Ltd.,
Version 1.171.32.5 (release 08-05-2007 CrysAlis171 .NET)
(compiled May 8 2007,13:10:02)
;
_computing_data_collection
;
CrysAlis CCD, Oxford Diffraction Ltd.,
Version 1.171.32.5 (release 08-05-2007 CrysAlis171 .NET)
(compiled May 8 2007,13:10:02)
;
_computing_data_reduction
;
CrysAlis RED, Oxford Diffraction Ltd.,
Version 1.171.32.5 (release 08-05-2007 CrysAlis171 .NET)
(compiled May 8 2007,13:10:02)
;
_computing_molecular_graphics 'ORTEP3 Ver. 1.01\b (Farrugia, 1997)'
_computing_publication_material 'PARST93 (Nardelli, 1993)'
_computing_structure_refinement 'SHELXL-97 (Sheldrick, 1997)'
_computing_structure_solution 'SIR97 (Altomare 1997)'
_diffrn_ambient_temperature 298
_diffrn_detector_area_resol_mean 16.4547
_diffrn_measured_fraction_theta_full 0.936
_diffrn_measured_fraction_theta_max 0.936
_diffrn_radiation_monochromator graphite
_diffrn_radiation_source 'fine-focus sealed tube'
_diffrn_radiation_type MoK\a
_diffrn_radiation_wavelength 0.71073
_diffrn_reflns_av_R_equivalents 0.0773
_diffrn_reflns_av_sigmaI/netI 0.1146
_diffrn_reflns_limit_h_max 13
_diffrn_reflns_limit_h_min -13
_diffrn_reflns_limit_k_max 14
_diffrn_reflns_limit_k_min -15
_diffrn_reflns_limit_l_max 17
_diffrn_reflns_limit_l_min -17
_diffrn_reflns_number 9348
_diffrn_reflns_theta_full 23.25
_diffrn_reflns_theta_max 23.25
_diffrn_reflns_theta_min 3.67
_diffrn_standards_interval_count infinity
_diffrn_standards_interval_time infinity
_diffrn_standards_number 0
_exptl_absorpt_coefficient_mu 0.312
_exptl_absorpt_correction_T_max 1.00000
_exptl_absorpt_correction_T_min 0.49590
_exptl_absorpt_correction_type multi-scan
_exptl_absorpt_process_details
;
CrysAlis RED, Oxford Diffraction Ltd.,
Version 1.171.32.5 (release 08-05-2007 CrysAlis171 .NET)
(compiled May 8 2007,13:10:02)
Empirical absorption correction using spherical harmonics,
implemented in SCALE3 ABSPACK scaling algorithm.
;
_exptl_crystal_colour colorless
_exptl_crystal_density_diffrn 1.470
_exptl_crystal_density_method 'not measured'
_exptl_crystal_description prismatic
_exptl_crystal_F_000 1192
_exptl_crystal_size_max 0.3
_exptl_crystal_size_mid 0.2
_exptl_crystal_size_min 0.2
_refine_diff_density_max 0.527
_refine_diff_density_min -0.263
_refine_diff_density_rms 0.077
_refine_ls_extinction_method none
_refine_ls_goodness_of_fit_ref 0.906
_refine_ls_hydrogen_treatment constr
_refine_ls_matrix_type full
_refine_ls_number_parameters 334
_refine_ls_number_reflns 3442
_refine_ls_number_restraints 12
_refine_ls_restrained_S_all 0.928
_refine_ls_R_factor_all 0.1585
_refine_ls_R_factor_gt 0.0815
_refine_ls_shift/su_max 0.003
_refine_ls_shift/su_mean 0.000
_refine_ls_structure_factor_coef Fsqd
_refine_ls_weighting_details 'calc w=1/[\s^2^(Fo^2^)+(0.1409P)^2^+0.0000P] where P=(Fo^2^+2Fc^2^)/3'
_refine_ls_weighting_scheme calc
_refine_ls_wR_factor_gt 0.1941
_refine_ls_wR_factor_ref 0.2329
_reflns_number_gt 1708
_reflns_number_total 3442
_reflns_threshold_expression >2sigma(I)
_cod_data_source_file c0dt00948b.txt
_cod_data_source_block '[H2L2](ClO4)2'
_cod_original_sg_symbol_H-M P21/n
_cod_database_code 7026926

loop_
_symmetry_equiv_pos_as_xyz
'x, y, z'
'-x+1/2, y+1/2, -z+1/2'
'-x, -y, -z'
'x-1/2, -y-1/2, z-1/2'

loop_
_atom_site_label
_atom_site_type_symbol
_atom_site_fract_x
_atom_site_fract_y
_atom_site_fract_z
_atom_site_U_iso_or_equiv
_atom_site_adp_type
_atom_site_occupancy
_atom_site_symmetry_multiplicity
_atom_site_calc_flag
_atom_site_refinement_flags
Cl1 Cl 0.25346(16) 0.29716(16) -0.31282(14) 0.0703(7) Uani 1 1 d .
O11 O 0.2169(8) 0.3905(7) -0.3341(6) 0.172(3) Uani 1 1 d U
O12 O 0.3498(5) 0.2960(6) -0.2579(5) 0.141(3) Uani 1 1 d U
O13 O 0.1749(5) 0.2492(6) -0.2678(4) 0.117(2) Uani 1 1 d .
O14 O 0.2686(6) 0.2438(5) -0.3885(4) 0.121(2) Uani 1 1 d .
Cl2 Cl 0.23553(14) 0.36184(14) 0.35865(13) 0.0620(6) Uani 1 1 d .
O21 O 0.2472(5) 0.3972(5) 0.2741(4) 0.108(2) Uani 1 1 d .
O22 O 0.2901(4) 0.4282(4) 0.4191(4) 0.096(2) Uani 1 1 d .
O23 O 0.2824(5) 0.2679(4) 0.3667(5) 0.103(2) Uani 1 1 d .
O24 O 0.1229(5) 0.3596(6) 0.3694(5) 0.130(3) Uani 1 1 d .
N1 N 0.3886(4) 0.2008(4) 0.0522(4) 0.0496(15) Uani 1 1 d .
C1 C 0.4085(5) 0.1102(5) 0.0029(4) 0.0559(19) Uani 1 1 d .
H1A H 0.3724 0.0550 0.0279 0.067 Uiso 1 1 calc R
H1B H 0.4867 0.0967 0.0078 0.067 Uiso 1 1 calc R
C2 C 0.3667(5) 0.1190(5) -0.0913(4) 0.060(2) Uani 1 1 d .
H2C H 0.4181 0.1575 -0.1212 0.072 Uiso 1 1 calc R
H2D H 0.3612 0.0539 -0.1173 0.072 Uiso 1 1 calc R
N2 N 0.2574(4) 0.1672(4) -0.1009(4) 0.0565(16) Uani 1 1 d .
H2A H 0.2562 0.2136 -0.0596 0.068 Uiso 1 1 calc R
H2B H 0.2492 0.1981 -0.1523 0.068 Uiso 1 1 calc R
C3 C 0.1622(5) 0.1007(5) -0.0954(5) 0.060(2) Uani 1 1 d .
H3A H 0.1784 0.0542 -0.0484 0.072 Uiso 1 1 calc R
H3B H 0.1485 0.0636 -0.1488 0.072 Uiso 1 1 calc R
C4 C 0.0616(5) 0.1598(5) -0.0802(5) 0.060(2) Uani 1 1 d .
H4C H 0.0449 0.2055 -0.1276 0.072 Uiso 1 1 calc R
H4D H -0.0006 0.1158 -0.0783 0.072 Uiso 1 1 calc R
N3 N 0.0793(4) 0.2151(4) 0.0018(3) 0.0479(14) Uani 1 1 d .
C5 C 0.0488(6) 0.1537(6) 0.0744(5) 0.067(2) Uani 1 1 d .
H5A H 0.0778 0.0876 0.0692 0.080 Uiso 1 1 calc R
H5B H -0.0307 0.1490 0.0719 0.080 Uiso 1 1 calc R
C6 C 0.0933(6) 0.1974(7) 0.1594(5) 0.078(2) Uani 1 1 d .
H6A H 0.0492 0.2539 0.1725 0.094 Uiso 1 1 calc R
H6B H 0.0893 0.1490 0.2050 0.094 Uiso 1 1 calc R
N4 N 0.2101(4) 0.2288(4) 0.1561(3) 0.0574(16) Uani 1 1 d .
H4A H 0.2169 0.2536 0.1031 0.069 Uiso 1 1 calc R
H4B H 0.2245 0.2780 0.1944 0.069 Uiso 1 1 calc R
C7 C 0.2947(6) 0.1509(5) 0.1744(5) 0.063(2) Uani 1 1 d .
H7A H 0.2709 0.0906 0.1446 0.075 Uiso 1 1 calc R
H7B H 0.3044 0.1373 0.2359 0.075 Uiso 1 1 calc R
C8 C 0.4020(5) 0.1845(5) 0.1444(4) 0.0557(19) Uani 1 1 d .
H8A H 0.4256 0.2451 0.1739 0.067 Uiso 1 1 calc R
H8B H 0.4580 0.1348 0.1585 0.067 Uiso 1 1 calc R
C9 C 0.4566(5) 0.2839(5) 0.0261(5) 0.0526(18) Uani 1 1 d .
H9A H 0.4487 0.2885 -0.0365 0.063 Uiso 1 1 calc R
H9B H 0.5332 0.2697 0.0443 0.063 Uiso 1 1 calc R
C10 C 0.4280(5) 0.3815(5) 0.0626(4) 0.0494(18) Uani 1 1 d .
C11 C 0.5047(5) 0.4334(5) 0.1152(5) 0.0547(19) Uani 1 1 d .
H11 H 0.5723 0.4040 0.1318 0.066 Uiso 1 1 calc R
C12 C 0.4855(6) 0.5268(6) 0.1444(5) 0.067(2) Uani 1 1 d .
H12 H 0.5388 0.5593 0.1807 0.080 Uiso 1 1 calc R
C13 C 0.3865(7) 0.5719(5) 0.1192(5) 0.065(2) Uani 1 1 d .
H13 H 0.3736 0.6357 0.1378 0.078 Uiso 1 1 calc R
C14 C 0.3067(6) 0.5234(5) 0.0669(5) 0.0590(19) Uani 1 1 d .
H14 H 0.2404 0.5542 0.0488 0.071 Uiso 1 1 calc R
C15 C 0.3273(5) 0.4259(5) 0.0413(4) 0.0530(19) Uani 1 1 d .
O1 O 0.2459(3) 0.3701(3) -0.0062(3) 0.0646(15) Uani 1 1 d .
C16 C 0.1655(5) 0.4166(5) -0.0637(5) 0.0548(19) Uani 1 1 d .
C17 C 0.1931(6) 0.4889(6) -0.1203(5) 0.067(2) Uani 1 1 d .
H17 H 0.2657 0.5094 -0.1199 0.080 Uiso 1 1 calc R
C18 C 0.1130(8) 0.5305(6) -0.1773(5) 0.079(2) Uani 1 1 d .
H18 H 0.1305 0.5822 -0.2128 0.095 Uiso 1 1 calc R
C19 C 0.0090(8) 0.4963(7) -0.1817(6) 0.080(3) Uani 1 1 d .
H19 H -0.0444 0.5223 -0.2222 0.096 Uiso 1 1 calc R
C20 C -0.0186(5) 0.4230(6) -0.1262(5) 0.062(2) Uani 1 1 d .
H20 H -0.0905 0.3999 -0.1298 0.074 Uiso 1 1 calc R
C21 C 0.0584(5) 0.3838(5) -0.0659(4) 0.0479(17) Uani 1 1 d .
C22 C 0.0216(5) 0.3110(5) -0.0008(5) 0.057(2) Uani 1 1 d .
H22A H 0.0322 0.3407 0.0562 0.068 Uiso 1 1 calc R
H22B H -0.0566 0.2992 -0.0140 0.068 Uiso 1 1 calc R

loop_
_atom_site_aniso_label
_atom_site_aniso_U_11
_atom_site_aniso_U_22
_atom_site_aniso_U_33
_atom_site_aniso_U_23
_atom_site_aniso_U_13
_atom_site_aniso_U_12
Cl1 0.0787(14) 0.0471(13) 0.0860(16) 0.0041(12) 0.0133(11) -0.0063(11)
O11 0.240(7) 0.106(5) 0.181(7) 0.031(5) 0.068(6) 0.037(6)
O12 0.104(4) 0.154(6) 0.162(6) -0.036(5) -0.009(4) -0.025(4)
O13 0.107(4) 0.136(6) 0.107(5) 0.045(5) 0.009(4) -0.043(4)
O14 0.167(6) 0.101(5) 0.096(5) -0.023(5) 0.019(4) 0.036(5)
Cl2 0.0634(12) 0.0430(12) 0.0787(15) -0.0059(11) 0.0023(9) 0.0018(10)
O21 0.168(6) 0.087(5) 0.074(4) 0.004(4) 0.031(4) -0.002(4)
O22 0.117(4) 0.061(4) 0.104(4) -0.030(4) -0.024(3) 0.010(3)
O23 0.106(4) 0.039(3) 0.160(6) -0.009(4) -0.010(4) 0.013(3)
O24 0.070(4) 0.138(6) 0.184(7) 0.009(6) 0.021(4) -0.003(4)
N1 0.060(3) 0.029(3) 0.060(4) 0.000(3) 0.004(3) 0.005(3)
C1 0.066(4) 0.027(4) 0.076(5) -0.003(4) 0.009(4) 0.007(4)
C2 0.067(5) 0.040(5) 0.073(5) -0.022(4) 0.012(4) 0.008(4)
N2 0.053(3) 0.052(4) 0.063(4) -0.010(3) 0.005(3) 0.002(3)
C3 0.066(5) 0.043(4) 0.068(5) -0.006(4) -0.003(3) -0.004(4)
C4 0.056(4) 0.047(5) 0.075(5) -0.002(4) -0.001(3) -0.005(4)
N3 0.048(3) 0.034(3) 0.062(4) -0.003(3) 0.007(3) -0.007(3)
C5 0.067(5) 0.044(5) 0.089(6) 0.011(5) 0.011(4) -0.018(4)
C6 0.071(5) 0.103(7) 0.064(5) 0.009(5) 0.020(4) 0.002(5)
N4 0.077(4) 0.044(4) 0.051(4) 0.004(3) 0.005(3) 0.002(3)
C7 0.085(5) 0.042(5) 0.061(5) 0.011(4) 0.002(4) 0.001(4)
C8 0.065(4) 0.037(4) 0.064(5) 0.015(4) 0.002(3) 0.003(4)
C9 0.046(4) 0.034(4) 0.078(5) 0.004(4) 0.005(3) -0.002(4)
C10 0.051(4) 0.030(4) 0.066(5) -0.001(4) 0.001(3) 0.002(3)
C11 0.057(4) 0.026(4) 0.080(5) 0.010(4) 0.002(4) -0.007(4)
C12 0.079(5) 0.056(6) 0.064(5) 0.001(5) -0.004(4) -0.014(5)
C13 0.102(6) 0.021(4) 0.075(5) -0.008(4) 0.022(4) -0.001(4)
C14 0.062(4) 0.040(5) 0.077(5) 0.011(4) 0.018(4) 0.009(4)
C15 0.059(4) 0.036(4) 0.063(5) -0.009(4) 0.003(3) -0.003(4)
O1 0.045(3) 0.035(3) 0.109(4) 0.009(3) -0.017(3) 0.001(2)
C16 0.059(4) 0.037(4) 0.068(5) -0.016(4) 0.003(4) -0.012(4)
C17 0.063(5) 0.043(5) 0.097(6) -0.003(5) 0.021(4) -0.023(4)
C18 0.117(7) 0.053(5) 0.065(6) 0.026(5) -0.002(5) 0.003(6)
C19 0.090(6) 0.072(6) 0.071(6) -0.012(5) -0.024(5) 0.015(5)
C20 0.053(4) 0.055(5) 0.077(5) -0.013(5) -0.002(4) 0.008(4)
C21 0.046(4) 0.034(4) 0.065(5) -0.008(4) 0.014(3) -0.001(4)
C22 0.053(4) 0.047(5) 0.072(5) -0.010(4) 0.009(3) 0.006(4)

loop_
_atom_type_symbol
_atom_type_description
_atom_type_scat_dispersion_real
_atom_type_scat_dispersion_imag
_atom_type_scat_source
C C 0.0033 0.0016 'International Tables Vol C Tables 4.2.6.8 and 6.1.1.4'
H H 0.0000 0.0000 'International Tables Vol C Tables 4.2.6.8 and 6.1.1.4'
N N 0.0061 0.0033 'International Tables Vol C Tables 4.2.6.8 and 6.1.1.4'
O O 0.0106 0.0060 'International Tables Vol C Tables 4.2.6.8 and 6.1.1.4'
Cl Cl 0.1484 0.1585 'International Tables Vol C Tables 4.2.6.8 and 6.1.1.4'

loop_
_geom_angle_atom_site_label_1
_geom_angle_atom_site_label_2
_geom_angle_atom_site_label_3
_geom_angle
O11 Cl1 O12 113.3(5)
O11 Cl1 O13 109.0(5)
O12 Cl1 O13 105.6(4)
O11 Cl1 O14 109.8(5)
O12 Cl1 O14 109.6(5)
O13 Cl1 O14 109.4(4)
O23 Cl2 O24 111.6(4)
O23 Cl2 O22 110.9(3)
O24 Cl2 O22 109.7(4)
O23 Cl2 O21 108.2(4)
O24 Cl2 O21 107.9(4)
O22 Cl2 O21 108.3(4)
C8 N1 C9 112.2(5)
C8 N1 C1 112.3(5)
C9 N1 C1 111.3(5)
N1 C1 C2 112.4(5)
N1 C1 H1A 109.1
C2 C1 H1A 109.1
N1 C1 H1B 109.1
C2 C1 H1B 109.1
H1A C1 H1B 107.9
N2 C2 C1 110.3(5)
N2 C2 H2C 109.6
C1 C2 H2C 109.6
N2 C2 H2D 109.6
C1 C2 H2D 109.6
H2C C2 H2D 108.1
C3 N2 C2 115.6(6)
C3 N2 H2A 108.4
C2 N2 H2A 108.4
C3 N2 H2B 108.4
C2 N2 H2B 108.4
H2A N2 H2B 107.4
N2 C3 C4 110.1(6)
N2 C3 H3A 109.6
C4 C3 H3A 109.6
N2 C3 H3B 109.6
C4 C3 H3B 109.6
H3A C3 H3B 108.1
N3 C4 C3 110.7(5)
N3 C4 H4C 109.5
C3 C4 H4C 109.5
N3 C4 H4D 109.5
C3 C4 H4D 109.5
H4C C4 H4D 108.1
C4 N3 C22 113.2(5)
C4 N3 C5 110.2(5)
C22 N3 C5 111.1(5)
N3 C5 C6 110.6(6)
N3 C5 H5A 109.5
C6 C5 H5A 109.5
N3 C5 H5B 109.5
C6 C5 H5B 109.5
H5A C5 H5B 108.1
N4 C6 C5 110.3(6)
N4 C6 H6A 109.6
C5 C6 H6A 109.6
N4 C6 H6B 109.6
C5 C6 H6B 109.6
H6A C6 H6B 108.1
C7 N4 C6 116.1(6)
C7 N4 H4A 108.3
C6 N4 H4A 108.3
C7 N4 H4B 108.3
C6 N4 H4B 108.3
H4A N4 H4B 107.4
N4 C7 C8 109.7(6)
N4 C7 H7A 109.7
C8 C7 H7A 109.7
N4 C7 H7B 109.7
C8 C7 H7B 109.7
H7A C7 H7B 108.2
N1 C8 C7 109.7(5)
N1 C8 H8A 109.7
C7 C8 H8A 109.7
N1 C8 H8B 109.7
C7 C8 H8B 109.7
H8A C8 H8B 108.2
N1 C9 C10 114.3(5)
N1 C9 H9A 108.7
C10 C9 H9A 108.7
N1 C9 H9B 108.7
C10 C9 H9B 108.7
H9A C9 H9B 107.6
C11 C10 C15 117.3(6)
C11 C10 C9 120.5(6)
C15 C10 C9 122.1(6)
C12 C11 C10 122.6(6)
C12 C11 H11 118.7
C10 C11 H11 118.7
C11 C12 C13 119.3(6)
C11 C12 H12 120.3
C13 C12 H12 120.3
C14 C13 C12 120.5(7)
C14 C13 H13 119.7
C12 C13 H13 119.7
C13 C14 C15 118.6(6)
C13 C14 H14 120.7
C15 C14 H14 120.7
C10 C15 O1 117.4(6)
C10 C15 C14 121.4(6)
O1 C15 C14 121.2(6)
C15 O1 C16 120.4(5)
C21 C16 C17 120.3(6)
C21 C16 O1 118.1(7)
C17 C16 O1 121.4(6)
C18 C17 C16 119.8(7)
C18 C17 H17 120.1
C16 C17 H17 120.1
C19 C18 C17 120.0(8)
C19 C18 H18 120.0
C17 C18 H18 120.0
C18 C19 C20 120.2(7)
C18 C19 H19 119.9
C20 C19 H19 119.9
C21 C20 C19 120.9(7)
C21 C20 H20 119.5
C19 C20 H20 119.5
C20 C21 C16 118.6(7)
C20 C21 C22 118.7(6)
C16 C21 C22 122.6(6)
N3 C22 C21 114.7(5)
N3 C22 H22A 108.6
C21 C22 H22A 108.6
N3 C22 H22B 108.6
C21 C22 H22B 108.6
H22A C22 H22B 107.6

loop_
_geom_bond_atom_site_label_1
_geom_bond_atom_site_label_2
_geom_bond_distance
Cl1 O11 1.371(8)
Cl1 O12 1.385(6)
Cl1 O13 1.403(6)
Cl1 O14 1.409(6)
Cl2 O23 1.397(5)
Cl2 O24 1.404(6)
Cl2 O22 1.419(5)
Cl2 O21 1.419(6)
N1 C8 1.444(8)
N1 C9 1.481(8)
N1 C1 1.481(8)
C1 C2 1.506(8)
C1 H1A 0.9700
C1 H1B 0.9700
C2 N2 1.481(7)
C2 H2C 0.9700
C2 H2D 0.9700
N2 C3 1.481(8)
N2 H2A 0.9000
N2 H2B 0.9000
C3 C4 1.506(9)
C3 H3A 0.9700
C3 H3B 0.9700
C4 N3 1.476(8)
C4 H4C 0.9700
C4 H4D 0.9700
N3 C22 1.479(8)
N3 C5 1.480(8)
C5 C6 1.501(10)
C5 H5A 0.9700
C5 H5B 0.9700
C6 N4 1.495(8)
C6 H6A 0.9700
C6 H6B 0.9700
N4 C7 1.487(8)
N4 H4A 0.9000
N4 H4B 0.9000
C7 C8 1.506(9)
C7 H7A 0.9700
C7 H7B 0.9700
C8 H8A 0.9700
C8 H8B 0.9700
C9 C10 1.495(8)
C9 H9A 0.9700
C9 H9B 0.9700
C10 C11 1.374(8)
C10 C15 1.381(8)
C11 C12 1.373(9)
C11 H11 0.9300
C12 C13 1.377(9)
C12 H12 0.9300
C13 C14 1.374(9)
C13 H13 0.9300
C14 C15 1.410(9)
C14 H14 0.9300
C15 O1 1.400(7)
O1 C16 1.411(7)
C16 C21 1.380(8)
C16 C17 1.382(10)
C17 C18 1.374(9)
C17 H17 0.9300
C18 C19 1.349(10)
C18 H18 0.9300
C19 C20 1.380(11)
C19 H19 0.9300
C20 C21 1.368(9)
C20 H20 0.9300
C21 C22 1.513(9)
C22 H22A 0.9700
C22 H22B 0.9700

loop_
_geom_hbond_atom_site_label_D
_geom_hbond_atom_site_label_H
_geom_hbond_atom_site_label_A
_geom_hbond_distance_DH
_geom_hbond_distance_HA
_geom_hbond_distance_DA
_geom_hbond_angle_DHA
N4 H4B O21 0.90 2.04 2.935(9) 174.7
N2 H2B O13 0.90 2.05 2.909(8) 159.5
N4 H4A N3 0.90 2.25 2.752(7) 115.0
N2 H2A N1 0.90 2.26 2.772(7) 115.7
N4 H4A N1 0.90 2.42 2.867(8) 110.5
N2 H2A N3 0.90 2.45 2.899(7) 111.2

loop_
_geom_torsion_atom_site_label_1
_geom_torsion_atom_site_label_2
_geom_torsion_atom_site_label_3
_geom_torsion_atom_site_label_4
_geom_torsion
C8 N1 C1 C2 165.1(5)
C9 N1 C1 C2 -68.2(7)
N1 C1 C2 N2 -42.6(8)
C1 C2 N2 C3 -85.8(7)
C2 N2 C3 C4 163.7(6)
N2 C3 C4 N3 -60.7(7)
C3 C4 N3 C22 146.8(6)
C3 C4 N3 C5 -88.1(7)
C4 N3 C5 C6 165.1(6)
C22 N3 C5 C6 -68.6(7)
N3 C5 C6 N4 -44.8(8)
C5 C6 N4 C7 -84.6(8)
C6 N4 C7 C8 164.0(6)
C9 N1 C8 C7 145.5(5)
C1 N1 C8 C7 -88.3(6)
N4 C7 C8 N1 -61.7(7)
C8 N1 C9 C10 -62.6(7)
C1 N1 C9 C10 170.6(5)
N1 C9 C10 C11 119.5(7)
N1 C9 C10 C15 -64.6(9)
C15 C10 C11 C12 -1.8(11)
C9 C10 C11 C12 174.3(7)
C10 C11 C12 C13 -1.1(11)
C11 C12 C13 C14 1.3(11)
C12 C13 C14 C15 1.4(11)
C11 C10 C15 O1 -174.7(6)
C9 C10 C15 O1 9.2(10)
C11 C10 C15 C14 4.7(10)
C9 C10 C15 C14 -171.4(7)
C13 C14 C15 C10 -4.5(11)
C13 C14 C15 O1 174.8(6)
C10 C15 O1 C16 -150.0(6)
C14 C15 O1 C16 30.6(10)
C15 O1 C16 C21 -138.7(6)
C15 O1 C16 C17 45.1(9)
C21 C16 C17 C18 2.0(10)
O1 C16 C17 C18 178.1(7)
C16 C17 C18 C19 -4.2(12)
C17 C18 C19 C20 3.2(12)
C18 C19 C20 C21 0.1(11)
C19 C20 C21 C16 -2.3(10)
C19 C20 C21 C22 173.9(6)
C17 C16 C21 C20 1.3(10)
O1 C16 C21 C20 -175.0(6)
C17 C16 C21 C22 -174.8(6)
O1 C16 C21 C22 9.0(9)
C4 N3 C22 C21 -62.7(7)
C5 N3 C22 C21 172.7(5)
C20 C21 C22 N3 124.8(6)
C16 C21 C22 N3 -59.2(8)
